data_7713034
loop_
_publ_author_name
'Hossack, Christopher'
'Abdul, Folasade'
'Cahill, Christopher'
'Besson, Claire'

_publ_section_title
;
 Tuning the optical and magnetic properties of lanthanide single-ion
 magnets using nitro-functionalized trispyrazolylborate ligands.
;
_journal_name_full 'Dalton transactions (Cambridge, England : 2003)'
_journal_paper_doi 10.1039/d3dt01018j
_journal_year 2023
_chemical_formula_moiety 'C27 H27 B3 Dy N21 O6 [+ solvent]'
_chemical_formula_sum 'C27 H27 B3 Dy N21 O6'
_chemical_formula_weight 936.62
_space_group_crystal_system monoclinic
_space_group_IT_number 15
_space_group_name_Hall '-C 2yc'
_space_group_name_H-M_alt 'C 1 2/c 1'
_atom_sites_solution_hydrogens mixed
_atom_sites_solution_primary Dual-space/Direct
_audit_block_doi 10.5517/ccdc.csd.cc2dr89r
_audit_creation_method SHELXL-2018/3
_audit_update_record
;
2022-12-15 deposited with the CCDC.	2023-05-04 downloaded from the CCDC.
;
_cell_angle_alpha 90
_cell_angle_beta 115.032(5)
_cell_angle_gamma 90
_cell_formula_units_Z 8
_cell_length_a 24.291(5)
_cell_length_b 13.695(3)
_cell_length_c 29.707(8)
_cell_measurement_reflns_used 1483
_cell_measurement_temperature 100(2)
_cell_measurement_theta_max 38.43
_cell_measurement_theta_min 3.478
_cell_volume 8954(4)
_computing_cell_refinement 'APEX3 v2019.1-0 (Bruker AXS)'
_computing_data_collection 'Bruker Instrument Service vV6.2.12'
_computing_data_reduction 'SAINT V8.40A (Bruker Nano, Inc., 2019)'
_computing_molecular_graphics 'shelXle (C.B. Huebschle, rev 958)'
_computing_structure_refinement 'SHELXL-2018/3 (Sheldrick, 2018)'
_computing_structure_solution 'SHELXT 2014/5 (Sheldrick, 2014)'
_diffrn_ambient_temperature 100(2)
_diffrn_measured_fraction_theta_full 0.999
_diffrn_measured_fraction_theta_max 0.998
_diffrn_measurement_device_type 'Bruker D8 Quest/Photon II'
_diffrn_measurement_method 'profile data from \f and \w scans'
_diffrn_radiation_type MoK\a
_diffrn_radiation_wavelength 0.71073
_diffrn_reflns_av_R_equivalents 0.0477
_diffrn_reflns_av_unetI/netI 0.0424
_diffrn_reflns_Laue_measured_fraction_full 0.999
_diffrn_reflns_Laue_measured_fraction_max 0.998
_diffrn_reflns_limit_h_max 30
_diffrn_reflns_limit_h_min -30
_diffrn_reflns_limit_k_max 17
_diffrn_reflns_limit_k_min -15
_diffrn_reflns_limit_l_max 37
_diffrn_reflns_limit_l_min -37
_diffrn_reflns_number 40697
_diffrn_reflns_point_group_measured_fraction_full 0.999
_diffrn_reflns_point_group_measured_fraction_max 0.998
_diffrn_reflns_theta_full 25.242
_diffrn_reflns_theta_max 26.371
_diffrn_reflns_theta_min 2.043
_diffrn_source 'microfocus sealed tube'
_exptl_absorpt_coefficient_mu 1.729
_exptl_absorpt_correction_T_max 0.7454
_exptl_absorpt_correction_T_min 0.4684
_exptl_absorpt_correction_type multi-scan
_exptl_absorpt_process_details
;
 SADABS 2016/2: Krause, L., Herbst-Irmer, R., Sheldrick G.M. & Stalke D.,
 J. Appl. Cryst. 48 (2015) 3-10
;
_exptl_crystal_colour white
_exptl_crystal_density_diffrn 1.390
_exptl_crystal_density_method 'not measured'
_exptl_crystal_description diamond
_exptl_crystal_F_000 3720
_exptl_crystal_size_max 0.503
_exptl_crystal_size_mid 0.396
_exptl_crystal_size_min 0.258
_refine_diff_density_max 1.518
_refine_diff_density_min -1.755
_refine_diff_density_rms 0.102
_refine_ls_extinction_method none
_refine_ls_goodness_of_fit_ref 1.163
_refine_ls_hydrogen_treatment mixed
_refine_ls_matrix_type full
_refine_ls_number_parameters 532
_refine_ls_number_reflns 9159
_refine_ls_number_restraints 1
_refine_ls_restrained_S_all 1.163
_refine_ls_R_factor_all 0.0496
_refine_ls_R_factor_gt 0.0426
_refine_ls_shift/su_max 0.002
_refine_ls_shift/su_mean 0.000
_refine_ls_structure_factor_coef Fsqd
_refine_ls_weighting_details 'w=1/[\s^2^(Fo^2^)+64.8766P] where P=(Fo^2^+2Fc^2^)/3'
_refine_ls_weighting_scheme calc
_refine_ls_wR_factor_gt 0.0833
_refine_ls_wR_factor_ref 0.0852
_reflns_Friedel_coverage 0.000
_reflns_number_gt 8195
_reflns_number_total 9159
_reflns_threshold_expression 'I > 2\s(I)'
_cod_data_source_file d3dt01018j2.cif
_cod_data_source_block Cmpd9
_cod_original_sg_symbol_H-M 'C 2/c'
_cod_database_code 7713034
_shelx_shelxl_version_number 2018/3
_shelx_space_group_comment
;
The symmetry employed for this shelxl refinement is uniquely defined
by the following loop, which should always be used as a source of
symmetry information in preference to the above space-group names.
They are only intended as comments.
;
_exptl_absorpt_special_details
;
Krause, L., Herbst-Irmer, R., Sheldrick, G. M., Stalke, D. (2015).
"Comparison of silver and molybdenum microfocus X-ray sources for
single-crystal structure determination"
J. Appl. Cryst. 48, 3-10.
doi:10.1107/S1600576714022985
;

loop_
_space_group_symop_operation_xyz
'x, y, z'
'-x, y, -z+1/2'
'x+1/2, y+1/2, z'
'-x+1/2, y+1/2, -z+1/2'
'-x, -y, -z'
'x, -y, z-1/2'
'-x+1/2, -y+1/2, -z'
'x+1/2, -y+1/2, z-1/2'

loop_
_atom_site_label
_atom_site_type_symbol
_atom_site_fract_x
_atom_site_fract_y
_atom_site_fract_z
_atom_site_U_iso_or_equiv
_atom_site_adp_type
_atom_site_occupancy
_atom_site_site_symmetry_order
_atom_site_calc_flag
_atom_site_refinement_flags_posn
_atom_site_refinement_flags_adp
_atom_site_refinement_flags_occupancy
_atom_site_disorder_assembly
_atom_site_disorder_group
Dy1 Dy 0.68716(2) 0.65946(2) 0.62439(2) 0.01581(6) Uani 1 1 d . . . . .
O1 O 0.67756(17) 0.1913(2) 0.65658(13) 0.0358(8) Uani 1 1 d . . . . .
O2 O 0.76541(16) 0.1496(2) 0.65880(12) 0.0325(8) Uani 1 1 d . . . . .
O3 O 0.39675(15) 0.8235(2) 0.60506(14) 0.0363(8) Uani 1 1 d . . . . .
O4 O 0.45111(16) 0.9313(2) 0.58853(15) 0.0423(9) Uani 1 1 d . . . . .
O5 O 0.88455(16) 1.0074(2) 0.58523(14) 0.0401(9) Uani 1 1 d . . . . .
O6 O 0.91528(17) 0.8560(2) 0.59581(16) 0.0463(10) Uani 1 1 d . . . . .
N1 N 0.78472(16) 0.4453(2) 0.64619(12) 0.0180(7) Uani 1 1 d . . . . .
N2 N 0.72833(16) 0.4720(2) 0.64211(13) 0.0196(7) Uani 1 1 d . . . . .
N3 N 0.83836(16) 0.5990(2) 0.68601(13) 0.0195(7) Uani 1 1 d . . . . .
N4 N 0.79251(16) 0.6512(2) 0.69021(12) 0.0199(7) Uani 1 1 d . . . . .
N5 N 0.79882(16) 0.5715(2) 0.59246(12) 0.0180(7) Uani 1 1 d . . . . .
N6 N 0.74204(16) 0.6126(2) 0.57292(12) 0.0172(7) Uani 1 1 d . . . . .
N7 N 0.72654(19) 0.2110(2) 0.65567(13) 0.0255(8) Uani 1 1 d . . . . .
N8 N 0.53488(16) 0.6365(2) 0.61847(13) 0.0200(8) Uani 1 1 d . . . . .
N9 N 0.57309(16) 0.7049(2) 0.61288(13) 0.0196(7) Uani 1 1 d . . . . .
N10 N 0.61235(16) 0.5217(2) 0.67748(13) 0.0203(7) Uani 1 1 d . . . . .
N11 N 0.66381(16) 0.5759(2) 0.68874(12) 0.0170(7) Uani 1 1 d . . . . .
N12 N 0.56889(16) 0.4949(2) 0.58400(13) 0.0210(8) Uani 1 1 d . . . . .
N13 N 0.61026(16) 0.5391(2) 0.57016(13) 0.0210(8) Uani 1 1 d . . . . .
N14 N 0.44238(18) 0.8479(3) 0.59937(15) 0.0306(9) Uani 1 1 d . . . . .
N15 N 0.74274(16) 0.9022(2) 0.61093(12) 0.0170(7) Uani 1 1 d . . . . .
N16 N 0.76141(16) 0.8057(2) 0.61814(13) 0.0184(7) Uani 1 1 d . . . . .
N17 N 0.63323(16) 0.8738(2) 0.55922(13) 0.0187(7) Uani 1 1 d . . . . .
N18 N 0.63281(16) 0.7737(2) 0.55411(12) 0.0188(7) Uani 1 1 d . . . . .
N19 N 0.67239(15) 0.8997(2) 0.65279(12) 0.0164(7) Uani 1 1 d . . . . .
N20 N 0.68305(16) 0.8069(2) 0.67248(12) 0.0178(7) Uani 1 1 d . . . . .
N21 N 0.88030(19) 0.9212(3) 0.59559(15) 0.0314(9) Uani 1 1 d . . . . .
C1 C 0.7008(2) 0.3897(3) 0.64521(15) 0.0203(9) Uani 1 1 d . . . . .
H1A H 0.661106 0.385394 0.643889 0.024 Uiso 1 1 calc R U . . .
C2 C 0.7393(2) 0.3114(3) 0.65065(15) 0.0191(9) Uani 1 1 d . . . . .
C3 C 0.7925(2) 0.3486(3) 0.65114(15) 0.0224(9) Uani 1 1 d . . . . .
H3A H 0.827420 0.312679 0.654326 0.027 Uiso 1 1 calc R U . . .
C4 C 0.8197(2) 0.7047(3) 0.73134(16) 0.0249(10) Uani 1 1 d . . . . .
H4 H 0.798902 0.749027 0.743324 0.030 Uiso 1 1 calc R U . . .
C5 C 0.8821(2) 0.6879(3) 0.75464(18) 0.0307(11) Uani 1 1 d . . . . .
H5 H 0.911193 0.716234 0.784408 0.037 Uiso 1 1 calc R U . . .
C6 C 0.8916(2) 0.6210(3) 0.72448(17) 0.0270(10) Uani 1 1 d . . . . .
H6 H 0.929887 0.594078 0.729825 0.032 Uiso 1 1 calc R U . . .
C7 C 0.7321(2) 0.6422(3) 0.52696(15) 0.0192(9) Uani 1 1 d . . . . .
H7 H 0.696074 0.673323 0.504336 0.023 Uiso 1 1 calc R U . . .
C8 C 0.7822(2) 0.6209(3) 0.51702(16) 0.0226(9) Uani 1 1 d . . . . .
H8 H 0.787119 0.634912 0.487597 0.027 Uiso 1 1 calc R U . . .
C9 C 0.8226(2) 0.5757(3) 0.55897(16) 0.0211(9) Uani 1 1 d . . . . .
H9 H 0.861198 0.551004 0.563750 0.025 Uiso 1 1 calc R U . . .
C10 C 0.54300(19) 0.7895(3) 0.60476(15) 0.0202(9) Uani 1 1 d . . . . .
H10 H 0.557820 0.850413 0.599248 0.024 Uiso 1 1 calc R U . . .
C11 C 0.48671(19) 0.7750(3) 0.60557(16) 0.0215(9) Uani 1 1 d . . . . .
C12 C 0.4831(2) 0.6771(3) 0.61425(16) 0.0228(9) Uani 1 1 d . . . . .
H12 H 0.449960 0.644554 0.616751 0.027 Uiso 1 1 calc R U . . .
C13 C 0.7020(2) 0.5487(3) 0.73448(15) 0.0219(9) Uani 1 1 d . . . . .
H13 H 0.741686 0.574714 0.752016 0.026 Uiso 1 1 calc R U . . .
C14 C 0.6766(2) 0.4777(3) 0.75334(17) 0.0286(10) Uani 1 1 d . . . . .
H14 H 0.694429 0.446641 0.784862 0.034 Uiso 1 1 calc R U . . .
C15 C 0.6197(2) 0.4629(3) 0.71585(16) 0.0260(10) Uani 1 1 d . . . . .
H15 H 0.590240 0.418332 0.716893 0.031 Uiso 1 1 calc R U . . .
C16 C 0.6084(2) 0.4879(3) 0.53112(16) 0.0254(10) Uani 1 1 d . . . . .
H16 H 0.632194 0.502031 0.513503 0.030 Uiso 1 1 calc R U . . .
C17 C 0.5670(2) 0.4111(3) 0.51967(17) 0.0311(11) Uani 1 1 d . . . . .
H17 H 0.557320 0.364248 0.493871 0.037 Uiso 1 1 calc R U . . .
C18 C 0.5434(2) 0.4185(3) 0.55384(17) 0.0298(11) Uani 1 1 d . . . . .
H18 H 0.513633 0.376248 0.556015 0.036 Uiso 1 1 calc R U . . .
C19 C 0.81408(19) 0.8025(3) 0.61556(15) 0.0192(9) Uani 1 1 d . . . . .
H19 H 0.837688 0.745219 0.619232 0.023 Uiso 1 1 calc R U . . .
C20 C 0.8301(2) 0.8964(3) 0.60655(16) 0.0229(9) Uani 1 1 d . . . . .
C21 C 0.78440(19) 0.9574(3) 0.60418(15) 0.0213(9) Uani 1 1 d . . . . .
H21 H 0.782454 1.025949 0.598789 0.026 Uiso 1 1 calc R U . . .
C22 C 0.5886(2) 0.7551(3) 0.50917(16) 0.0234(9) Uani 1 1 d . . . . .
H22 H 0.577884 0.691480 0.495490 0.028 Uiso 1 1 calc R U . . .
C23 C 0.5602(2) 0.8403(3) 0.48483(17) 0.0307(10) Uani 1 1 d . . . . .
H23 H 0.527678 0.846427 0.452739 0.037 Uiso 1 1 calc R U . . .
C24 C 0.5898(2) 0.9135(3) 0.51773(16) 0.0257(10) Uani 1 1 d . . . . .
H24 H 0.581231 0.981218 0.512216 0.031 Uiso 1 1 calc R U . . .
C25 C 0.67230(19) 0.8109(3) 0.71297(15) 0.0197(9) Uani 1 1 d . . . . .
H25 H 0.675963 0.757060 0.734212 0.024 Uiso 1 1 calc R U . . .
C26 C 0.6549(2) 0.9050(3) 0.71987(16) 0.0228(9) Uani 1 1 d . . . . .
H26 H 0.644754 0.927340 0.745670 0.027 Uiso 1 1 calc R U . . .
C27 C 0.65592(19) 0.9576(3) 0.68122(16) 0.0214(9) Uani 1 1 d . . . . .
H27 H 0.646361 1.025008 0.675395 0.026 Uiso 1 1 calc R U . . .
B1 B 0.8286(2) 0.5245(3) 0.64432(18) 0.0200(10) Uani 1 1 d . . . . .
H1 H 0.873(2) 0.489(3) 0.6522(17) 0.030 Uiso 1 1 d . U . . .
B2 B 0.5558(2) 0.5281(3) 0.62781(18) 0.0207(10) Uani 1 1 d . . . . .
H2 H 0.516(2) 0.485(3) 0.6297(17) 0.031 Uiso 1 1 d . U . . .
B3 B 0.6788(2) 0.9280(3) 0.60547(18) 0.0180(9) Uani 1 1 d D . . . .
H3 H 0.666(2) 1.0005(17) 0.5956(16) 0.027 Uiso 1 1 d D U . . .

loop_
_atom_site_aniso_label
_atom_site_aniso_U_11
_atom_site_aniso_U_22
_atom_site_aniso_U_33
_atom_site_aniso_U_23
_atom_site_aniso_U_13
_atom_site_aniso_U_12
Dy1 0.02174(11) 0.00917(9) 0.01919(10) -0.00019(8) 0.01126(8) 0.00029(8)
O1 0.053(2) 0.0141(15) 0.054(2) -0.0002(15) 0.0362(19) -0.0047(15)
O2 0.047(2) 0.0100(14) 0.0385(19) 0.0019(13) 0.0165(16) 0.0086(14)
O3 0.0230(19) 0.0342(19) 0.061(2) -0.0099(17) 0.0264(17) 0.0002(14)
O4 0.037(2) 0.0201(17) 0.078(3) 0.0075(17) 0.033(2) 0.0085(15)
O5 0.042(2) 0.0270(18) 0.056(2) 0.0029(16) 0.0247(19) -0.0129(16)
O6 0.041(2) 0.0275(18) 0.093(3) -0.0172(19) 0.051(2) -0.0099(16)
N1 0.024(2) 0.0115(15) 0.0230(18) 0.0018(14) 0.0141(16) 0.0004(14)
N2 0.025(2) 0.0143(16) 0.0234(18) -0.0008(14) 0.0136(16) -0.0007(14)
N3 0.023(2) 0.0136(16) 0.0247(19) 0.0006(14) 0.0129(16) 0.0002(14)
N4 0.030(2) 0.0089(15) 0.0247(18) 0.0017(14) 0.0157(16) 0.0004(14)
N5 0.0214(19) 0.0115(15) 0.0240(18) 0.0015(14) 0.0124(15) 0.0011(14)
N6 0.023(2) 0.0090(15) 0.0237(18) 0.0014(14) 0.0136(15) 0.0009(13)
N7 0.043(3) 0.0144(17) 0.0214(19) -0.0001(15) 0.0162(18) 0.0008(17)
N8 0.022(2) 0.0130(16) 0.0279(19) -0.0008(14) 0.0131(16) -0.0053(14)
N9 0.0198(19) 0.0126(16) 0.0276(19) 0.0009(14) 0.0111(15) -0.0010(14)
N10 0.022(2) 0.0139(16) 0.0264(19) 0.0008(14) 0.0121(16) -0.0009(14)
N11 0.0201(19) 0.0118(15) 0.0234(18) -0.0013(14) 0.0133(15) -0.0006(13)
N12 0.0180(19) 0.0112(16) 0.0267(19) 0.0015(14) 0.0027(15) -0.0010(13)
N13 0.019(2) 0.0163(17) 0.0262(19) -0.0015(15) 0.0087(15) -0.0040(14)
N14 0.033(2) 0.027(2) 0.044(2) -0.0051(19) 0.029(2) 0.0035(18)
N15 0.022(2) 0.0101(15) 0.0223(18) -0.0002(13) 0.0127(15) 0.0032(13)
N16 0.023(2) 0.0092(15) 0.0253(18) 0.0004(14) 0.0130(16) 0.0011(13)
N17 0.026(2) 0.0108(15) 0.0235(18) 0.0015(14) 0.0141(16) 0.0013(14)
N18 0.025(2) 0.0106(15) 0.0233(18) -0.0001(14) 0.0124(16) 0.0008(14)
N19 0.0187(19) 0.0089(15) 0.0233(18) -0.0015(13) 0.0107(15) 0.0001(13)
N20 0.023(2) 0.0098(15) 0.0230(18) -0.0006(13) 0.0114(15) 0.0011(13)
N21 0.033(2) 0.026(2) 0.041(2) -0.0051(18) 0.021(2) -0.0106(18)
C1 0.025(2) 0.0165(19) 0.021(2) 0.0001(17) 0.0117(18) 0.0000(17)
C2 0.030(2) 0.0082(17) 0.019(2) 0.0017(15) 0.0100(18) 0.0031(16)
C3 0.035(3) 0.0145(19) 0.019(2) 0.0023(17) 0.0119(19) 0.0042(18)
C4 0.036(3) 0.016(2) 0.027(2) -0.0024(18) 0.018(2) -0.0005(19)
C5 0.035(3) 0.025(2) 0.030(2) -0.0072(19) 0.012(2) -0.004(2)
C6 0.022(3) 0.024(2) 0.031(2) 0.0028(19) 0.007(2) -0.0004(18)
C7 0.025(2) 0.0115(18) 0.020(2) 0.0022(15) 0.0088(18) 0.0018(16)
C8 0.031(3) 0.0174(19) 0.022(2) 0.0005(17) 0.015(2) -0.0004(18)
C9 0.026(2) 0.0159(19) 0.027(2) -0.0007(17) 0.0173(19) -0.0011(17)
C10 0.020(2) 0.017(2) 0.022(2) 0.0001(17) 0.0082(18) -0.0006(17)
C11 0.020(2) 0.0168(19) 0.029(2) -0.0035(17) 0.0114(19) -0.0007(17)
C12 0.022(2) 0.021(2) 0.028(2) -0.0039(18) 0.0131(19) -0.0017(17)
C13 0.031(3) 0.0156(19) 0.020(2) 0.0001(17) 0.0121(19) 0.0006(17)
C14 0.037(3) 0.026(2) 0.025(2) 0.0055(19) 0.014(2) 0.001(2)
C15 0.032(3) 0.019(2) 0.031(2) 0.0037(19) 0.017(2) -0.0022(18)
C16 0.034(3) 0.019(2) 0.023(2) 0.0000(18) 0.012(2) 0.0047(19)
C17 0.039(3) 0.020(2) 0.027(2) -0.0079(19) 0.007(2) -0.001(2)
C18 0.038(3) 0.014(2) 0.029(2) -0.0040(18) 0.005(2) -0.0066(19)
C19 0.017(2) 0.0146(18) 0.028(2) -0.0016(17) 0.0112(18) -0.0005(16)
C20 0.020(2) 0.021(2) 0.030(2) -0.0049(18) 0.0132(19) -0.0095(17)
C21 0.025(2) 0.0122(18) 0.027(2) 0.0001(17) 0.0117(19) -0.0069(16)
C22 0.023(2) 0.021(2) 0.025(2) -0.0025(18) 0.0092(19) -0.0023(18)
C23 0.028(3) 0.027(2) 0.030(2) 0.005(2) 0.006(2) 0.004(2)
C24 0.026(3) 0.022(2) 0.028(2) 0.0075(19) 0.011(2) 0.0044(18)
C25 0.025(2) 0.0143(19) 0.022(2) -0.0007(16) 0.0119(18) 0.0000(16)
C26 0.033(3) 0.015(2) 0.023(2) -0.0020(17) 0.015(2) 0.0052(18)
C27 0.022(2) 0.0135(19) 0.031(2) -0.0031(17) 0.0130(19) 0.0011(16)
B1 0.023(3) 0.015(2) 0.022(2) -0.0010(19) 0.010(2) 0.0009(19)
B2 0.017(3) 0.017(2) 0.026(3) 0.001(2) 0.007(2) -0.0028(19)
B3 0.022(3) 0.010(2) 0.025(2) 0.0013(18) 0.014(2) -0.0002(18)

loop_
_atom_type_symbol
_atom_type_description
_atom_type_scat_dispersion_real
_atom_type_scat_dispersion_imag
_atom_type_scat_source
C C 0.0033 0.0016 'International Tables Vol C Tables 4.2.6.8 and 6.1.1.4'
H H 0.0000 0.0000 'International Tables Vol C Tables 4.2.6.8 and 6.1.1.4'
B B 0.0013 0.0007 'International Tables Vol C Tables 4.2.6.8 and 6.1.1.4'
Dy Dy -0.1892 4.4098 'International Tables Vol C Tables 4.2.6.8 and 6.1.1.4'
N N 0.0061 0.0033 'International Tables Vol C Tables 4.2.6.8 and 6.1.1.4'
O O 0.0106 0.0060 'International Tables Vol C Tables 4.2.6.8 and 6.1.1.4'

loop_
_citation_id
_citation_doi
_citation_year
1 10.26434/chemrxiv-2023-wwpbt 2023

loop_
_geom_angle_atom_site_label_1
_geom_angle_atom_site_label_2
_geom_angle_atom_site_label_3
_geom_angle
_geom_angle_site_symmetry_1
_geom_angle_site_symmetry_3
_geom_angle_publ_flag
N4 Dy1 N11 82.42(11) . . ?
N4 Dy1 N18 133.87(11) . . ?
N11 Dy1 N18 135.98(11) . . ?
N4 Dy1 N20 82.17(11) . . ?
N11 Dy1 N20 81.68(10) . . ?
N18 Dy1 N20 80.61(11) . . ?
N4 Dy1 N6 80.28(11) . . ?
N11 Dy1 N6 134.82(10) . . ?
N18 Dy1 N6 83.07(11) . . ?
N20 Dy1 N6 135.84(11) . . ?
N4 Dy1 N13 135.90(11) . . ?
N11 Dy1 N13 80.85(11) . . ?
N18 Dy1 N13 83.53(11) . . ?
N20 Dy1 N13 134.50(11) . . ?
N6 Dy1 N13 83.29(11) . . ?
N4 Dy1 N9 140.09(11) . . ?
N11 Dy1 N9 69.54(11) . . ?
N18 Dy1 N9 66.45(11) . . ?
N20 Dy1 N9 66.54(11) . . ?
N6 Dy1 N9 139.56(11) . . ?
N13 Dy1 N9 68.01(11) . . ?
N4 Dy1 N2 68.45(10) . . ?
N11 Dy1 N2 66.60(10) . . ?
N18 Dy1 N2 140.71(10) . . ?
N20 Dy1 N2 138.67(10) . . ?
N6 Dy1 N2 68.24(10) . . ?
N13 Dy1 N2 67.45(11) . . ?
N9 Dy1 N2 120.76(10) . . ?
N4 Dy1 N16 66.40(10) . . ?
N11 Dy1 N16 138.97(10) . . ?
N18 Dy1 N16 67.48(11) . . ?
N20 Dy1 N16 68.69(10) . . ?
N6 Dy1 N16 67.15(10) . . ?
N13 Dy1 N16 140.17(11) . . ?
N9 Dy1 N16 119.16(10) . . ?
N2 Dy1 N16 120.08(10) . . ?
C3 N1 N2 111.2(3) . . ?
C3 N1 B1 129.4(4) . . ?
N2 N1 B1 119.4(3) . . ?
C1 N2 N1 106.3(3) . . ?
C1 N2 Dy1 131.0(3) . . ?
N1 N2 Dy1 122.6(2) . . ?
C6 N3 N4 109.3(3) . . ?
C6 N3 B1 126.5(4) . . ?
N4 N3 B1 124.2(3) . . ?
C4 N4 N3 105.2(4) . . ?
C4 N4 Dy1 130.0(3) . . ?
N3 N4 Dy1 123.9(2) . . ?
C9 N5 N6 109.8(3) . . ?
C9 N5 B1 126.2(4) . . ?
N6 N5 B1 123.9(3) . . ?
C7 N6 N5 105.6(3) . . ?
C7 N6 Dy1 129.1(3) . . ?
N5 N6 Dy1 123.2(2) . . ?
O1 N7 O2 124.2(4) . . ?
O1 N7 C2 117.8(4) . . ?
O2 N7 C2 118.0(4) . . ?
C12 N8 N9 111.3(3) . . ?
C12 N8 B2 129.7(3) . . ?
N9 N8 B2 119.0(3) . . ?
C10 N9 N8 105.4(3) . . ?
C10 N9 Dy1 132.2(3) . . ?
N8 N9 Dy1 122.2(2) . . ?
C15 N10 N11 109.8(3) . . ?
C15 N10 B2 126.3(4) . . ?
N11 N10 B2 123.9(3) . . ?
C13 N11 N10 105.5(3) . . ?
C13 N11 Dy1 128.6(3) . . ?
N10 N11 Dy1 122.9(2) . . ?
C18 N12 N13 109.4(4) . . ?
C18 N12 B2 126.4(4) . . ?
N13 N12 B2 124.2(3) . . ?
C16 N13 N12 105.4(3) . . ?
C16 N13 Dy1 130.2(3) . . ?
N12 N13 Dy1 122.6(2) . . ?
O4 N14 O3 123.5(4) . . ?
O4 N14 C11 118.8(4) . . ?
O3 N14 C11 117.8(4) . . ?
C21 N15 N16 110.0(3) . . ?
C21 N15 B3 130.3(3) . . ?
N16 N15 B3 119.2(3) . . ?
C19 N16 N15 106.7(3) . . ?
C19 N16 Dy1 131.3(3) . . ?
N15 N16 Dy1 121.6(2) . . ?
C24 N17 N18 109.4(3) . . ?
C24 N17 B3 127.5(3) . . ?
N18 N17 B3 123.1(3) . . ?
C22 N18 N17 105.3(3) . . ?
C22 N18 Dy1 129.3(3) . . ?
N17 N18 Dy1 123.7(2) . . ?
C27 N19 N20 109.4(3) . . ?
C27 N19 B3 127.2(3) . . ?
N20 N19 B3 123.4(3) . . ?
C25 N20 N19 105.7(3) . . ?
C25 N20 Dy1 128.2(3) . . ?
N19 N20 Dy1 123.3(2) . . ?
O6 N21 O5 124.4(4) . . ?
O6 N21 C20 118.7(4) . . ?
O5 N21 C20 116.9(4) . . ?
N2 C1 C2 109.2(4) . . ?
N2 C1 H1A 125.4 . . ?
C2 C1 H1A 125.4 . . ?
C3 C2 C1 107.3(4) . . ?
C3 C2 N7 126.5(4) . . ?
C1 C2 N7 126.2(4) . . ?
N1 C3 C2 106.0(4) . . ?
N1 C3 H3A 127.0 . . ?
C2 C3 H3A 127.0 . . ?
N4 C4 C5 112.1(4) . . ?
N4 C4 H4 123.9 . . ?
C5 C4 H4 123.9 . . ?
C6 C5 C4 103.5(4) . . ?
C6 C5 H5 128.2 . . ?
C4 C5 H5 128.2 . . ?
N3 C6 C5 109.8(4) . . ?
N3 C6 H6 125.1 . . ?
C5 C6 H6 125.1 . . ?
N6 C7 C8 110.7(4) . . ?
N6 C7 H7 124.6 . . ?
C8 C7 H7 124.6 . . ?
C9 C8 C7 104.7(4) . . ?
C9 C8 H8 127.6 . . ?
C7 C8 H8 127.6 . . ?
N5 C9 C8 109.1(4) . . ?
N5 C9 H9 125.4 . . ?
C8 C9 H9 125.4 . . ?
N9 C10 C11 109.9(4) . . ?
N9 C10 H10 125.1 . . ?
C11 C10 H10 125.1 . . ?
C12 C11 C10 106.4(4) . . ?
C12 C11 N14 127.2(4) . . ?
C10 C11 N14 126.4(4) . . ?
N8 C12 C11 107.0(4) . . ?
N8 C12 H12 126.5 . . ?
C11 C12 H12 126.5 . . ?
N11 C13 C14 111.7(4) . . ?
N11 C13 H13 124.2 . . ?
C14 C13 H13 124.2 . . ?
C15 C14 C13 104.0(4) . . ?
C15 C14 H14 128.0 . . ?
C13 C14 H14 128.0 . . ?
N10 C15 C14 109.0(4) . . ?
N10 C15 H15 125.5 . . ?
C14 C15 H15 125.5 . . ?
N13 C16 C17 111.3(4) . . ?
N13 C16 H16 124.4 . . ?
C17 C16 H16 124.4 . . ?
C18 C17 C16 104.4(4) . . ?
C18 C17 H17 127.8 . . ?
C16 C17 H17 127.8 . . ?
N12 C18 C17 109.5(4) . . ?
N12 C18 H18 125.2 . . ?
C17 C18 H18 125.2 . . ?
N16 C19 C20 109.6(4) . . ?
N16 C19 H19 125.2 . . ?
C20 C19 H19 125.2 . . ?
C21 C20 C19 106.6(4) . . ?
C21 C20 N21 126.5(4) . . ?
C19 C20 N21 126.4(4) . . ?
N15 C21 C20 107.1(3) . . ?
N15 C21 H21 126.4 . . ?
C20 C21 H21 126.4 . . ?
N18 C22 C23 111.8(4) . . ?
N18 C22 H22 124.1 . . ?
C23 C22 H22 124.1 . . ?
C24 C23 C22 104.3(4) . . ?
C24 C23 H23 127.9 . . ?
C22 C23 H23 127.9 . . ?
N17 C24 C23 109.2(4) . . ?
N17 C24 H24 125.4 . . ?
C23 C24 H24 125.4 . . ?
N20 C25 C26 110.9(4) . . ?
N20 C25 H25 124.6 . . ?
C26 C25 H25 124.6 . . ?
C27 C26 C25 104.4(4) . . ?
C27 C26 H26 127.8 . . ?
C25 C26 H26 127.8 . . ?
N19 C27 C26 109.6(4) . . ?
N19 C27 H27 125.2 . . ?
C26 C27 H27 125.2 . . ?
N1 B1 N5 107.0(4) . . ?
N1 B1 N3 108.1(3) . . ?
N5 B1 N3 112.0(3) . . ?
N1 B1 H1 108(2) . . ?
N5 B1 H1 113(2) . . ?
N3 B1 H1 108(2) . . ?
N12 B2 N10 112.1(4) . . ?
N12 B2 N8 107.5(3) . . ?
N10 B2 N8 108.5(3) . . ?
N12 B2 H2 111(2) . . ?
N10 B2 H2 111(2) . . ?
N8 B2 H2 107(2) . . ?
N19 B3 N15 109.7(3) . . ?
N19 B3 N17 112.6(3) . . ?
N15 B3 N17 107.2(3) . . ?
N19 B3 H3 111(2) . . ?
N15 B3 H3 115(3) . . ?
N17 B3 H3 101(3) . . ?

loop_
_geom_bond_atom_site_label_1
_geom_bond_atom_site_label_2
_geom_bond_distance
_geom_bond_site_symmetry_2
_geom_bond_publ_flag
Dy1 N4 2.480(4) . ?
Dy1 N11 2.491(3) . ?
Dy1 N18 2.493(3) . ?
Dy1 N20 2.500(3) . ?
Dy1 N6 2.500(3) . ?
Dy1 N13 2.501(3) . ?
Dy1 N9 2.716(4) . ?
Dy1 N2 2.725(3) . ?
Dy1 N16 2.754(3) . ?
O1 N7 1.231(5) . ?
O2 N7 1.238(5) . ?
O3 N14 1.236(5) . ?
O4 N14 1.229(5) . ?
O5 N21 1.236(5) . ?
O6 N21 1.230(5) . ?
N1 C3 1.338(5) . ?
N1 N2 1.373(5) . ?
N1 B1 1.538(6) . ?
N2 C1 1.333(5) . ?
N3 C6 1.348(6) . ?
N3 N4 1.373(5) . ?
N3 B1 1.543(6) . ?
N4 C4 1.335(5) . ?
N5 C9 1.346(5) . ?
N5 N6 1.371(5) . ?
N5 B1 1.539(6) . ?
N6 C7 1.345(5) . ?
N7 C2 1.430(5) . ?
N8 C12 1.331(5) . ?
N8 N9 1.377(5) . ?
N8 B2 1.556(6) . ?
N9 C10 1.337(5) . ?
N10 C15 1.345(5) . ?
N10 N11 1.368(5) . ?
N10 B2 1.535(6) . ?
N11 C13 1.333(5) . ?
N12 C18 1.345(5) . ?
N12 N13 1.377(5) . ?
N12 B2 1.534(6) . ?
N13 C16 1.340(5) . ?
N14 C11 1.422(5) . ?
N15 C21 1.345(5) . ?
N15 N16 1.383(4) . ?
N15 B3 1.534(6) . ?
N16 C19 1.315(5) . ?
N17 C24 1.351(5) . ?
N17 N18 1.380(4) . ?
N17 B3 1.542(6) . ?
N18 C22 1.337(5) . ?
N19 C27 1.337(5) . ?
N19 N20 1.377(4) . ?
N19 B3 1.528(6) . ?
N20 C25 1.335(5) . ?
N21 C20 1.430(5) . ?
C1 C2 1.386(6) . ?
C1 H1A 0.9500 . ?
C2 C3 1.384(6) . ?
C3 H3A 0.9500 . ?
C4 C5 1.394(7) . ?
C4 H4 0.9500 . ?
C5 C6 1.367(6) . ?
C5 H5 0.9500 . ?
C6 H6 0.9500 . ?
C7 C8 1.399(6) . ?
C7 H7 0.9500 . ?
C8 C9 1.365(6) . ?
C8 H8 0.9500 . ?
C9 H9 0.9500 . ?
C10 C11 1.392(6) . ?
C10 H10 0.9500 . ?
C11 C12 1.376(6) . ?
C12 H12 0.9500 . ?
C13 C14 1.391(6) . ?
C13 H13 0.9500 . ?
C14 C15 1.375(7) . ?
C14 H14 0.9500 . ?
C15 H15 0.9500 . ?
C16 C17 1.394(6) . ?
C16 H16 0.9500 . ?
C17 C18 1.363(7) . ?
C17 H17 0.9500 . ?
C18 H18 0.9500 . ?
C19 C20 1.402(6) . ?
C19 H19 0.9500 . ?
C20 C21 1.367(6) . ?
C21 H21 0.9500 . ?
C22 C23 1.393(6) . ?
C22 H22 0.9500 . ?
C23 C24 1.372(6) . ?
C23 H23 0.9500 . ?
C24 H24 0.9500 . ?
C25 C26 1.398(5) . ?
C25 H25 0.9500 . ?
C26 C27 1.364(6) . ?
C26 H26 0.9500 . ?
C27 H27 0.9500 . ?
B1 H1 1.10(5) . ?
B2 H2 1.14(5) . ?
B3 H3 1.045(19) . ?
